data_1502237
loop_
_publ_author_name
'Deng, Hong-Ping'
'Wei, Yin'
'Shi, Min'

_publ_section_title
;
 Highly regio- and diastereoselective construction of
 spirocyclopenteneoxindoles through phosphine-catalyzed [3 + 2] annulation
 of Morita-Baylis-Hillman carbonates with isatylidene malononitriles.
;
_journal_issue 13
_journal_name_full 'Organic letters'
_journal_page_first 3348
_journal_page_last 3351
_journal_paper_doi 10.1021/ol201094f
_journal_volume 13
_journal_year 2011
_chemical_formula_sum 'C32 H27 N3 O7'
_chemical_formula_weight 565.57
_chemical_name_systematic
; 
 ? 
;
_space_group_IT_number 14
_symmetry_cell_setting monoclinic
_symmetry_space_group_name_Hall '-P 2ybc'
_symmetry_space_group_name_H-M 'P 1 21/c 1'
_atom_sites_solution_hydrogens geom
_atom_sites_solution_primary direct
_atom_sites_solution_secondary difmap
_audit_creation_method SHELXL-97
_cell_angle_alpha 90.00
_cell_angle_beta 109.666(2)
_cell_angle_gamma 90.00
_cell_formula_units_Z 4
_cell_length_a 16.2244(16)
_cell_length_b 13.6922(14)
_cell_length_c 13.2558(13)
_cell_measurement_reflns_used 7796
_cell_measurement_temperature 133(2)
_cell_measurement_theta_max 27.46
_cell_measurement_theta_min 2.21
_cell_volume 2773.0(5)
_computing_cell_refinement 'Bruker SAINT'
_computing_data_collection 'Bruker APEX2'
_computing_data_reduction 'Bruker SAINT'
_computing_molecular_graphics 'Bruker SHELXTL'
_computing_publication_material 'Bruker SHELXTL'
_computing_structure_refinement 'SHELXL-97 (Sheldrick, 1997)'
_computing_structure_solution 'SHELXS-97 (Sheldrick, 1990)'
_diffrn_ambient_temperature 133(2)
_diffrn_measured_fraction_theta_full 0.978
_diffrn_measured_fraction_theta_max 0.978
_diffrn_measurement_device_type 'Bruker APEX-II CCD'
_diffrn_measurement_method '\f and \w scans'
_diffrn_radiation_monochromator graphite
_diffrn_radiation_source 'fine-focus sealed tube'
_diffrn_radiation_type MoK\a
_diffrn_radiation_wavelength 0.71073
_diffrn_reflns_av_R_equivalents 0.0245
_diffrn_reflns_av_sigmaI/netI 0.0269
_diffrn_reflns_limit_h_max 20
_diffrn_reflns_limit_h_min -20
_diffrn_reflns_limit_k_max 17
_diffrn_reflns_limit_k_min -17
_diffrn_reflns_limit_l_max 13
_diffrn_reflns_limit_l_min -16
_diffrn_reflns_number 19322
_diffrn_reflns_theta_full 27.00
_diffrn_reflns_theta_max 27.00
_diffrn_reflns_theta_min 2.00
_diffrn_standards_number 0
_exptl_absorpt_coefficient_mu 0.097
_exptl_absorpt_correction_T_max 0.9715
_exptl_absorpt_correction_T_min 0.9577
_exptl_absorpt_correction_type multi-scan
_exptl_absorpt_process_details sadabs
_exptl_crystal_colour colourless
_exptl_crystal_density_diffrn 1.355
_exptl_crystal_density_method 'not measured'
_exptl_crystal_description block
_exptl_crystal_F_000 1184
_exptl_crystal_size_max 0.45
_exptl_crystal_size_mid 0.33
_exptl_crystal_size_min 0.30
_refine_diff_density_max 0.794
_refine_diff_density_min -0.400
_refine_diff_density_rms 0.041
_refine_ls_extinction_method none
_refine_ls_goodness_of_fit_ref 0.895
_refine_ls_hydrogen_treatment constr
_refine_ls_matrix_type full
_refine_ls_number_parameters 381
_refine_ls_number_reflns 5919
_refine_ls_number_restraints 0
_refine_ls_restrained_S_all 0.895
_refine_ls_R_factor_all 0.0514
_refine_ls_R_factor_gt 0.0398
_refine_ls_shift/su_max 0.001
_refine_ls_shift/su_mean 0.000
_refine_ls_structure_factor_coef Fsqd
_refine_ls_weighting_details 'calc w=1/[\s^2^(Fo^2^)+(0.0811P)^2^+1.0369P] where P=(Fo^2^+2Fc^2^)/3'
_refine_ls_weighting_scheme calc
_refine_ls_wR_factor_gt 0.1098
_refine_ls_wR_factor_ref 0.1214
_reflns_number_gt 4819
_reflns_number_total 5919
_reflns_threshold_expression >2sigma(I)
_cod_data_source_file ol201094f_si_002.cif
_cod_data_source_block mo_dm1152_0m
_cod_depositor_comments
;
The following automatic conversions were performed:

'_symmetry_cell_setting' value 'Monoclinic' changed to 'monoclinic'
according to /home/saulius/struct/CIF-dictionaries/cif_core.dic
dictionary named 'cif_core.dic' version 2.4.1 from 2010-06-29.

Automatic conversion script
Id: cif_fix_values 1715 2011-07-08 13:25:40Z adriana 
;
_cod_original_sg_symbol_H-M P2(1)/c
_cod_database_code 1502237

loop_
_symmetry_equiv_pos_as_xyz
'x, y, z'
'-x, y+1/2, -z+1/2'
'-x, -y, -z'
'x, -y-1/2, z-1/2'

loop_
_atom_site_label
_atom_site_type_symbol
_atom_site_fract_x
_atom_site_fract_y
_atom_site_fract_z
_atom_site_U_iso_or_equiv
_atom_site_adp_type
_atom_site_occupancy
_atom_site_symmetry_multiplicity
_atom_site_calc_flag
_atom_site_refinement_flags
N1 N 0.24213(7) 0.57558(9) 0.41252(9) 0.0234(2) Uani 1 1 d .
N2 N -0.10358(9) 0.76390(10) 0.37538(15) 0.0435(4) Uani 1 1 d .
N3 N 0.54019(8) 0.73067(11) 0.71037(11) 0.0372(3) Uani 1 1 d .
O1 O 0.26579(7) 0.71459(8) 0.32821(8) 0.0300(2) Uani 1 1 d .
O2 O -0.13919(8) 0.79186(10) 0.28358(14) 0.0623(4) Uani 1 1 d .
O3 O -0.14307(8) 0.73251(10) 0.43266(14) 0.0576(4) Uani 1 1 d .
O4 O 0.22248(6) 0.99273(7) 0.57692(8) 0.0279(2) Uani 1 1 d .
O5 O 0.31993(7) 1.04491(7) 0.50167(9) 0.0320(2) Uani 1 1 d .
O6 O 0.47187(9) 0.76819(9) 0.39101(10) 0.0438(3) Uani 1 1 d .
O7 O 0.45758(7) 0.61730(7) 0.45222(8) 0.0272(2) Uani 1 1 d .
C1 C 0.27281(8) 0.66775(10) 0.40880(10) 0.0224(3) Uani 1 1 d .
C2 C 0.32075(8) 0.70147(9) 0.52553(10) 0.0198(3) Uani 1 1 d .
C3 C 0.32055(8) 0.60977(9) 0.58811(10) 0.0201(3) Uani 1 1 d .
C4 C 0.35325(8) 0.59119(10) 0.69680(10) 0.0235(3) Uani 1 1 d .
H4 H 0.3849 0.6398 0.7456 0.028 Uiso 1 1 calc R
C5 C 0.33870(10) 0.49923(11) 0.73344(12) 0.0301(3) Uani 1 1 d .
H5 H 0.3615 0.4849 0.8078 0.036 Uiso 1 1 calc R
C6 C 0.29151(10) 0.42900(11) 0.66253(12) 0.0305(3) Uani 1 1 d .
H6 H 0.2832 0.3666 0.6889 0.037 Uiso 1 1 calc R
C7 C 0.25586(9) 0.44807(10) 0.55289(12) 0.0277(3) Uani 1 1 d .
H7 H 0.2223 0.4004 0.5043 0.033 Uiso 1 1 calc R
C8 C 0.27137(8) 0.53893(10) 0.51796(10) 0.0218(3) Uani 1 1 d .
C9 C 0.19268(9) 0.52088(11) 0.31622(11) 0.0285(3) Uani 1 1 d .
H9A H 0.2076 0.4507 0.3283 0.034 Uiso 1 1 calc R
H9B H 0.2109 0.5430 0.2558 0.034 Uiso 1 1 calc R
C10 C 0.09449(9) 0.53256(10) 0.28537(12) 0.0267(3) Uani 1 1 d .
C11 C 0.05102(10) 0.51847(14) 0.35828(13) 0.0384(4) Uani 1 1 d .
H11 H 0.0835 0.5026 0.4306 0.046 Uiso 1 1 calc R
C12 C -0.03944(11) 0.52729(14) 0.32660(14) 0.0408(4) Uani 1 1 d .
H12 H -0.0684 0.5173 0.3772 0.049 Uiso 1 1 calc R
C13 C -0.08727(10) 0.55047(12) 0.22197(15) 0.0388(4) Uani 1 1 d .
H13 H -0.1491 0.5569 0.2004 0.047 Uiso 1 1 calc R
C14 C -0.04466(11) 0.56425(13) 0.14899(15) 0.0444(4) Uani 1 1 d .
H14 H -0.0774 0.5800 0.0768 0.053 Uiso 1 1 calc R
C15 C 0.04575(10) 0.55529(12) 0.18010(13) 0.0346(3) Uani 1 1 d .
H15 H 0.0744 0.5648 0.1290 0.042 Uiso 1 1 calc R
C16 C 0.40984(8) 0.75040(10) 0.53049(11) 0.0221(3) Uani 1 1 d .
C17 C 0.38752(9) 0.85797(10) 0.51615(12) 0.0258(3) Uani 1 1 d .
H17 H 0.4232 0.9058 0.4992 0.031 Uiso 1 1 calc R
C18 C 0.31213(8) 0.87735(9) 0.53014(10) 0.0220(3) Uani 1 1 d .
C19 C 0.26962(8) 0.78749(9) 0.55736(10) 0.0199(3) Uani 1 1 d .
H19 H 0.2843 0.7858 0.6369 0.024 Uiso 1 1 calc R
C20 C 0.17137(8) 0.78015(9) 0.50722(11) 0.0217(3) Uani 1 1 d .
C21 C 0.12346(9) 0.73674(10) 0.56506(12) 0.0270(3) Uani 1 1 d .
H21 H 0.1530 0.7114 0.6346 0.032 Uiso 1 1 calc R
C22 C 0.03320(10) 0.73047(11) 0.52168(14) 0.0324(3) Uani 1 1 d .
H22 H 0.0001 0.7011 0.5607 0.039 Uiso 1 1 calc R
C23 C -0.00756(9) 0.76782(10) 0.42050(14) 0.0329(3) Uani 1 1 d .
C24 C 0.03766(10) 0.81043(11) 0.36056(13) 0.0329(3) Uani 1 1 d .
H24 H 0.0077 0.8351 0.2908 0.039 Uiso 1 1 calc R
C25 C 0.12794(9) 0.81634(10) 0.40471(12) 0.0275(3) Uani 1 1 d .
H25 H 0.1605 0.8453 0.3649 0.033 Uiso 1 1 calc R
C26 C 0.27865(8) 0.97704(9) 0.53855(10) 0.0220(3) Uani 1 1 d .
C27 C 0.30302(13) 1.14660(11) 0.52174(15) 0.0399(4) Uani 1 1 d .
H27A H 0.3422 1.1670 0.5935 0.048 Uiso 1 1 calc R
H27B H 0.2417 1.1544 0.5192 0.048 Uiso 1 1 calc R
C28 C 0.31915(14) 1.20705(12) 0.43820(17) 0.0473(4) Uani 1 1 d .
H28A H 0.3760 1.1897 0.4323 0.071 Uiso 1 1 calc R
H28B H 0.3194 1.2762 0.4574 0.071 Uiso 1 1 calc R
H28C H 0.2728 1.1954 0.3694 0.071 Uiso 1 1 calc R
C29 C 0.48057(9) 0.73670(10) 0.63407(11) 0.0257(3) Uani 1 1 d .
C30 C 0.44848(9) 0.71344(10) 0.44623(11) 0.0256(3) Uani 1 1 d .
C31 C 0.49347(10) 0.57057(12) 0.37615(12) 0.0320(3) Uani 1 1 d .
H31A H 0.5391 0.5227 0.4140 0.038 Uiso 1 1 calc R
H31B H 0.5204 0.6204 0.3429 0.038 Uiso 1 1 calc R
C32 C 0.42110(13) 0.52039(18) 0.29235(15) 0.0580(6) Uani 1 1 d .
H32A H 0.3963 0.4695 0.3256 0.087 Uiso 1 1 calc R
H32B H 0.4437 0.4906 0.2397 0.087 Uiso 1 1 calc R
H32C H 0.3755 0.5679 0.2564 0.087 Uiso 1 1 calc R

loop_
_atom_site_aniso_label
_atom_site_aniso_U_11
_atom_site_aniso_U_22
_atom_site_aniso_U_33
_atom_site_aniso_U_23
_atom_site_aniso_U_13
_atom_site_aniso_U_12
N1 0.0221(5) 0.0266(6) 0.0188(5) -0.0034(4) 0.0036(4) -0.0002(4)
N2 0.0220(6) 0.0243(6) 0.0769(12) -0.0081(7) 0.0070(7) -0.0003(5)
N3 0.0232(6) 0.0608(9) 0.0283(7) -0.0035(6) 0.0095(5) -0.0039(6)
O1 0.0372(6) 0.0336(5) 0.0194(5) 0.0044(4) 0.0096(4) 0.0056(4)
O2 0.0275(6) 0.0492(8) 0.0890(12) 0.0051(8) -0.0081(7) 0.0011(5)
O3 0.0255(6) 0.0471(7) 0.1029(12) -0.0064(7) 0.0251(7) -0.0071(5)
O4 0.0279(5) 0.0280(5) 0.0316(5) 0.0002(4) 0.0149(4) 0.0028(4)
O5 0.0412(6) 0.0199(5) 0.0447(6) -0.0022(4) 0.0273(5) -0.0007(4)
O6 0.0558(7) 0.0430(7) 0.0465(7) 0.0188(5) 0.0356(6) 0.0182(5)
O7 0.0321(5) 0.0289(5) 0.0247(5) -0.0002(4) 0.0148(4) 0.0045(4)
C1 0.0211(6) 0.0264(6) 0.0197(6) -0.0015(5) 0.0068(5) 0.0037(5)
C2 0.0186(6) 0.0226(6) 0.0189(6) -0.0004(5) 0.0072(5) 0.0006(5)
C3 0.0178(6) 0.0217(6) 0.0213(6) -0.0006(5) 0.0073(5) 0.0017(5)
C4 0.0228(6) 0.0280(7) 0.0189(6) -0.0010(5) 0.0060(5) -0.0020(5)
C5 0.0300(7) 0.0342(8) 0.0243(7) 0.0076(6) 0.0068(6) 0.0011(6)
C6 0.0311(7) 0.0262(7) 0.0345(8) 0.0074(6) 0.0114(6) -0.0005(6)
C7 0.0253(7) 0.0239(7) 0.0321(7) -0.0034(6) 0.0073(6) -0.0027(5)
C8 0.0186(6) 0.0254(6) 0.0208(6) -0.0014(5) 0.0057(5) 0.0028(5)
C9 0.0263(7) 0.0350(7) 0.0212(7) -0.0093(6) 0.0039(5) 0.0004(6)
C10 0.0257(7) 0.0229(6) 0.0275(7) -0.0067(5) 0.0038(6) -0.0020(5)
C11 0.0311(8) 0.0568(10) 0.0249(7) -0.0062(7) 0.0060(6) 0.0052(7)
C12 0.0324(8) 0.0511(10) 0.0407(9) -0.0109(8) 0.0147(7) 0.0010(7)
C13 0.0230(7) 0.0307(8) 0.0545(10) -0.0044(7) 0.0022(7) -0.0002(6)
C14 0.0321(8) 0.0460(10) 0.0435(10) 0.0154(8) -0.0028(7) -0.0038(7)
C15 0.0296(7) 0.0353(8) 0.0337(8) 0.0075(6) 0.0036(6) -0.0053(6)
C16 0.0197(6) 0.0249(6) 0.0234(7) 0.0011(5) 0.0095(5) 0.0012(5)
C17 0.0252(7) 0.0230(6) 0.0320(7) 0.0012(5) 0.0134(6) -0.0008(5)
C18 0.0218(6) 0.0229(6) 0.0212(6) -0.0013(5) 0.0069(5) -0.0016(5)
C19 0.0201(6) 0.0212(6) 0.0194(6) -0.0011(5) 0.0079(5) 0.0014(5)
C20 0.0197(6) 0.0193(6) 0.0269(7) -0.0035(5) 0.0088(5) 0.0003(5)
C21 0.0267(7) 0.0254(7) 0.0318(7) -0.0001(6) 0.0137(6) -0.0002(5)
C22 0.0277(7) 0.0259(7) 0.0490(9) -0.0025(6) 0.0199(7) -0.0023(6)
C23 0.0180(6) 0.0217(7) 0.0551(10) -0.0070(6) 0.0075(6) 0.0000(5)
C24 0.0265(7) 0.0274(7) 0.0374(8) 0.0024(6) 0.0011(6) 0.0031(6)
C25 0.0234(6) 0.0271(7) 0.0305(7) 0.0032(6) 0.0070(6) 0.0018(5)
C26 0.0222(6) 0.0228(6) 0.0204(6) -0.0012(5) 0.0064(5) 0.0000(5)
C27 0.0605(11) 0.0204(7) 0.0502(10) -0.0033(7) 0.0336(9) 0.0025(7)
C28 0.0651(12) 0.0251(8) 0.0561(12) 0.0008(7) 0.0263(10) 0.0015(8)
C29 0.0226(6) 0.0315(7) 0.0266(7) -0.0023(6) 0.0130(6) -0.0020(5)
C30 0.0235(6) 0.0322(7) 0.0232(7) 0.0070(5) 0.0107(5) 0.0091(5)
C31 0.0350(8) 0.0383(8) 0.0273(7) -0.0004(6) 0.0164(6) 0.0122(6)
C32 0.0469(11) 0.0811(15) 0.0377(10) -0.0264(10) 0.0035(8) 0.0211(10)

loop_
_atom_type_symbol
_atom_type_description
_atom_type_scat_dispersion_real
_atom_type_scat_dispersion_imag
_atom_type_scat_source
C C 0.0033 0.0016 'International Tables Vol C Tables 4.2.6.8 and 6.1.1.4'
H H 0.0000 0.0000 'International Tables Vol C Tables 4.2.6.8 and 6.1.1.4'
N N 0.0061 0.0033 'International Tables Vol C Tables 4.2.6.8 and 6.1.1.4'
O O 0.0106 0.0060 'International Tables Vol C Tables 4.2.6.8 and 6.1.1.4'

loop_
_geom_angle_atom_site_label_1
_geom_angle_atom_site_label_2
_geom_angle_atom_site_label_3
_geom_angle
C1 N1 C8 111.13(11)
C1 N1 C9 122.77(12)
C8 N1 C9 125.84(12)
O2 N2 O3 123.91(15)
O2 N2 C23 118.41(16)
O3 N2 C23 117.68(16)
C26 O5 C27 116.74(11)
C30 O7 C31 116.97(11)
O1 C1 N1 126.26(13)
O1 C1 C2 125.88(12)
N1 C1 C2 107.83(11)
C3 C2 C1 102.02(10)
C3 C2 C16 120.27(10)
C1 C2 C16 108.28(10)
C3 C2 C19 112.11(10)
C1 C2 C19 110.92(10)
C16 C2 C19 103.25(10)
C4 C3 C8 120.03(12)
C4 C3 C2 131.07(12)
C8 C3 C2 108.65(11)
C3 C4 C5 118.54(13)
C3 C4 H4 120.7
C5 C4 H4 120.7
C6 C5 C4 120.66(13)
C6 C5 H5 119.7
C4 C5 H5 119.7
C5 C6 C7 121.23(13)
C5 C6 H6 119.4
C7 C6 H6 119.4
C8 C7 C6 117.35(13)
C8 C7 H7 121.3
C6 C7 H7 121.3
C7 C8 C3 122.12(13)
C7 C8 N1 128.00(12)
C3 C8 N1 109.88(12)
N1 C9 C10 113.54(11)
N1 C9 H9A 108.9
C10 C9 H9A 108.9
N1 C9 H9B 108.9
C10 C9 H9B 108.9
H9A C9 H9B 107.7
C15 C10 C11 118.68(14)
C15 C10 C9 119.14(14)
C11 C10 C9 122.15(13)
C10 C11 C12 120.66(15)
C10 C11 H11 119.7
C12 C11 H11 119.7
C13 C12 C11 120.24(16)
C13 C12 H12 119.9
C11 C12 H12 119.9
C14 C13 C12 119.47(15)
C14 C13 H13 120.3
C12 C13 H13 120.3
C13 C14 C15 120.57(16)
C13 C14 H14 119.7
C15 C14 H14 119.7
C10 C15 C14 120.38(16)
C10 C15 H15 119.8
C14 C15 H15 119.8
C29 C16 C17 108.60(11)
C29 C16 C30 104.74(11)
C17 C16 C30 111.57(11)
C29 C16 C2 113.60(11)
C17 C16 C2 103.38(10)
C30 C16 C2 114.98(11)
C18 C17 C16 111.76(12)
C18 C17 H17 124.1
C16 C17 H17 124.1
C17 C18 C26 124.92(12)
C17 C18 C19 112.79(12)
C26 C18 C19 121.43(11)
C20 C19 C18 116.60(11)
C20 C19 C2 113.88(10)
C18 C19 C2 102.73(10)
C20 C19 H19 107.7
C18 C19 H19 107.7
C2 C19 H19 107.7
C25 C20 C21 119.66(13)
C25 C20 C19 121.18(12)
C21 C20 C19 119.16(12)
C22 C21 C20 120.35(14)
C22 C21 H21 119.8
C20 C21 H21 119.8
C23 C22 C21 118.37(14)
C23 C22 H22 120.8
C21 C22 H22 120.8
C22 C23 C24 122.91(14)
C22 C23 N2 118.56(15)
C24 C23 N2 118.52(15)
C23 C24 C25 118.25(14)
C23 C24 H24 120.9
C25 C24 H24 120.9
C24 C25 C20 120.45(14)
C24 C25 H25 119.8
C20 C25 H25 119.8
O4 C26 O5 125.24(12)
O4 C26 C18 122.92(12)
O5 C26 C18 111.82(11)
O5 C27 C28 107.84(13)
O5 C27 H27A 110.1
C28 C27 H27A 110.1
O5 C27 H27B 110.1
C28 C27 H27B 110.1
H27A C27 H27B 108.5
C27 C28 H28A 109.5
C27 C28 H28B 109.5
H28A C28 H28B 109.5
C27 C28 H28C 109.5
H28A C28 H28C 109.5
H28B C28 H28C 109.5
N3 C29 C16 173.75(15)
O6 C30 O7 127.47(13)
O6 C30 C16 121.93(13)
O7 C30 C16 110.36(11)
O7 C31 C32 108.57(13)
O7 C31 H31A 110.0
C32 C31 H31A 110.0
O7 C31 H31B 110.0
C32 C31 H31B 110.0
H31A C31 H31B 108.4
C31 C32 H32A 109.5
C31 C32 H32B 109.5
H32A C32 H32B 109.5
C31 C32 H32C 109.5
H32A C32 H32C 109.5
H32B C32 H32C 109.5

loop_
_geom_bond_atom_site_label_1
_geom_bond_atom_site_label_2
_geom_bond_distance
N1 C1 1.3637(18)
N1 C8 1.4086(17)
N1 C9 1.4645(17)
N2 O2 1.220(2)
N2 O3 1.224(2)
N2 C23 1.4698(18)
N3 C29 1.143(2)
O1 C1 1.2181(17)
O4 C26 1.2032(16)
O5 C26 1.3310(17)
O5 C27 1.4608(17)
O6 C30 1.1953(18)
O7 C30 1.3239(17)
O7 C31 1.4698(16)
C1 C2 1.5500(18)
C2 C3 1.5055(18)
C2 C16 1.5744(17)
C2 C19 1.5776(17)
C3 C4 1.3811(18)
C3 C8 1.3938(18)
C4 C5 1.398(2)
C4 H4 0.9500
C5 C6 1.382(2)
C5 H5 0.9500
C6 C7 1.396(2)
C6 H6 0.9500
C7 C8 1.380(2)
C7 H7 0.9500
C9 C10 1.5141(19)
C9 H9A 0.9900
C9 H9B 0.9900
C10 C15 1.388(2)
C10 C11 1.388(2)
C11 C12 1.389(2)
C11 H11 0.9500
C12 C13 1.379(3)
C12 H12 0.9500
C13 C14 1.378(3)
C13 H13 0.9500
C14 C15 1.389(2)
C14 H14 0.9500
C15 H15 0.9500
C16 C29 1.475(2)
C16 C17 1.5134(19)
C16 C30 1.5389(18)
C17 C18 1.3242(19)
C17 H17 0.9500
C18 C26 1.4870(18)
C18 C19 1.5125(18)
C19 C20 1.5099(17)
C19 H19 1.0000
C20 C25 1.394(2)
C20 C21 1.3951(19)
C21 C22 1.384(2)
C21 H21 0.9500
C22 C23 1.379(3)
C22 H22 0.9500
C23 C24 1.379(2)
C24 C25 1.385(2)
C24 H24 0.9500
C25 H25 0.9500
C27 C28 1.475(2)
C27 H27A 0.9900
C27 H27B 0.9900
C28 H28A 0.9800
C28 H28B 0.9800
C28 H28C 0.9800
C31 C32 1.486(3)
C31 H31A 0.9900
C31 H31B 0.9900
C32 H32A 0.9800
C32 H32B 0.9800
C32 H32C 0.9800

loop_
_geom_torsion_atom_site_label_1
_geom_torsion_atom_site_label_2
_geom_torsion_atom_site_label_3
_geom_torsion_atom_site_label_4
_geom_torsion
C8 N1 C1 O1 172.40(13)
C9 N1 C1 O1 -2.1(2)
C8 N1 C1 C2 -5.98(14)
C9 N1 C1 C2 179.56(11)
O1 C1 C2 C3 -171.35(13)
N1 C1 C2 C3 7.04(13)
O1 C1 C2 C16 -43.54(17)
N1 C1 C2 C16 134.85(11)
O1 C1 C2 C19 69.09(16)
N1 C1 C2 C19 -112.53(11)
C1 C2 C3 C4 -179.88(13)
C16 C2 C3 C4 60.42(18)
C19 C2 C3 C4 -61.15(17)
C1 C2 C3 C8 -5.72(13)
C16 C2 C3 C8 -125.42(12)
C19 C2 C3 C8 113.01(12)
C8 C3 C4 C5 2.43(19)
C2 C3 C4 C5 176.04(13)
C3 C4 C5 C6 -0.9(2)
C4 C5 C6 C7 -1.1(2)
C5 C6 C7 C8 1.5(2)
C6 C7 C8 C3 0.0(2)
C6 C7 C8 N1 -179.42(13)
C4 C3 C8 C7 -2.0(2)
C2 C3 C8 C7 -176.95(12)
C4 C3 C8 N1 177.52(11)
C2 C3 C8 N1 2.60(14)
C1 N1 C8 C7 -178.22(13)
C9 N1 C8 C7 -4.0(2)
C1 N1 C8 C3 2.27(15)
C9 N1 C8 C3 176.52(12)
C1 N1 C9 C10 -92.98(16)
C8 N1 C9 C10 93.40(16)
N1 C9 C10 C15 131.14(14)
N1 C9 C10 C11 -50.79(19)
C15 C10 C11 C12 -0.2(2)
C9 C10 C11 C12 -178.32(15)
C10 C11 C12 C13 -0.1(3)
C11 C12 C13 C14 0.4(3)
C12 C13 C14 C15 -0.2(3)
C11 C10 C15 C14 0.4(2)
C9 C10 C15 C14 178.54(15)
C13 C14 C15 C10 -0.2(3)
C3 C2 C16 C29 -31.41(16)
C1 C2 C16 C29 -147.94(11)
C19 C2 C16 C29 94.41(12)
C3 C2 C16 C17 -148.91(12)
C1 C2 C16 C17 94.56(12)
C19 C2 C16 C17 -23.09(12)
C3 C2 C16 C30 89.24(14)
C1 C2 C16 C30 -27.28(14)
C19 C2 C16 C30 -144.94(11)
C29 C16 C17 C18 -106.00(14)
C30 C16 C17 C18 139.05(13)
C2 C16 C17 C18 14.95(15)
C16 C17 C18 C26 169.88(12)
C16 C17 C18 C19 0.49(17)
C17 C18 C19 C20 -140.89(13)
C26 C18 C19 C20 49.30(17)
C17 C18 C19 C2 -15.62(15)
C26 C18 C19 C2 174.56(11)
C3 C2 C19 C20 -78.90(14)
C1 C2 C19 C20 34.42(15)
C16 C2 C19 C20 150.20(11)
C3 C2 C19 C18 154.08(10)
C1 C2 C19 C18 -92.60(12)
C16 C2 C19 C18 23.18(12)
C18 C19 C20 C25 34.28(18)
C2 C19 C20 C25 -85.14(15)
C18 C19 C20 C21 -145.40(12)
C2 C19 C20 C21 95.18(14)
C25 C20 C21 C22 -0.7(2)
C19 C20 C21 C22 178.96(12)
C20 C21 C22 C23 0.1(2)
C21 C22 C23 C24 0.5(2)
C21 C22 C23 N2 -178.24(13)
O2 N2 C23 C22 -175.87(15)
O3 N2 C23 C22 4.1(2)
O2 N2 C23 C24 5.4(2)
O3 N2 C23 C24 -174.68(14)
C22 C23 C24 C25 -0.5(2)
N2 C23 C24 C25 178.24(13)
C23 C24 C25 C20 -0.1(2)
C21 C20 C25 C24 0.7(2)
C19 C20 C25 C24 -178.96(13)
C27 O5 C26 O4 8.0(2)
C27 O5 C26 C18 -170.23(13)
C17 C18 C26 O4 -160.98(14)
C19 C18 C26 O4 7.6(2)
C17 C18 C26 O5 17.27(19)
C19 C18 C26 O5 -174.20(12)
C26 O5 C27 C28 -154.64(15)
C17 C16 C29 N3 -67.1(15)
C30 C16 C29 N3 52.2(15)
C2 C16 C29 N3 178(100)
C31 O7 C30 O6 -5.8(2)
C31 O7 C30 C16 179.69(11)
C29 C16 C30 O6 -104.63(16)
C17 C16 C30 O6 12.67(19)
C2 C16 C30 O6 129.97(15)
C29 C16 C30 O7 70.22(14)
C17 C16 C30 O7 -172.48(11)
C2 C16 C30 O7 -55.18(15)
C30 O7 C31 C32 -105.54(16)
